data_7014942
loop_
_publ_author_name
'Chen, Zhen-Feng'
'Song, Xiao-Yan'
'Peng, Yan'
'Hong, Xue'
'Liu, Yan-Cheng'
'Liang, Hong'

_publ_section_title
;
 High cytotoxicity of dihalo-substituted 8-quinolinolato-lanthanides.
;
_journal_issue 8
_journal_name_full 'Dalton transactions (Cambridge, England : 2003)'
_journal_page_first 1684
_journal_page_last 1692
_journal_paper_doi 10.1039/c0dt01310b
_journal_volume 40
_journal_year 2011
_chemical_formula_moiety 'C27 H16 Br6 Gd N3 O5, C2 H6 O, 1/3(C2 H6 O), 1/3(H2 O)'
_chemical_formula_sum 'C29.67 H24.67 Br6 Gd N3 O6.67'
_chemical_formula_weight 1166.57
_chemical_name_systematic
;
?
;
_space_group_IT_number 148
_symmetry_cell_setting trigonal
_symmetry_Int_Tables_number 148
_symmetry_space_group_name_Hall '-R 3'
_symmetry_space_group_name_H-M 'R -3 :H'
_atom_sites_solution_hydrogens geom
_atom_sites_solution_primary direct
_atom_sites_solution_secondary difmap
_audit_creation_method SHELXL-97
_cell_angle_alpha 90.00
_cell_angle_beta 90.00
_cell_angle_gamma 120.00
_cell_formula_units_Z 18
_cell_length_a 22.246(2)
_cell_length_b 22.246(2)
_cell_length_c 37.488(6)
_cell_measurement_reflns_used 23639
_cell_measurement_temperature 223(2)
_cell_measurement_theta_max 27.5
_cell_measurement_theta_min 3.1
_cell_volume 16067(3)
_computing_cell_refinement CrystalClear
_computing_data_collection CrystalClear
_computing_data_reduction CrystalStructure
_computing_structure_refinement 'SHELXL-97 (Sheldrick, 1997)'
_computing_structure_solution 'SHELXS-97 (Sheldrick, 1990)'
_diffrn_ambient_temperature 223(2)
_diffrn_detector_area_resol_mean 14.63
_diffrn_measured_fraction_theta_full 0.991
_diffrn_measured_fraction_theta_max 0.991
_diffrn_measurement_device_type 'Rigaku Saturn CCD'
_diffrn_measurement_method \w
_diffrn_radiation_monochromator graphite
_diffrn_radiation_source 'fine-focus sealed tube'
_diffrn_radiation_type MoK\a
_diffrn_radiation_wavelength 0.71075
_diffrn_reflns_av_R_equivalents 0.0651
_diffrn_reflns_av_sigmaI/netI 0.0919
_diffrn_reflns_limit_h_max 25
_diffrn_reflns_limit_h_min -25
_diffrn_reflns_limit_k_max 26
_diffrn_reflns_limit_k_min -23
_diffrn_reflns_limit_l_max 27
_diffrn_reflns_limit_l_min -45
_diffrn_reflns_number 15731
_diffrn_reflns_theta_full 25.50
_diffrn_reflns_theta_max 25.50
_diffrn_reflns_theta_min 3.00
_exptl_absorpt_coefficient_mu 8.619
_exptl_absorpt_correction_T_max 0.315
_exptl_absorpt_correction_T_min 0.183
_exptl_absorpt_correction_type multi-scan
_exptl_absorpt_process_details 'Jacobson, R. (1998) Private communication'
_exptl_crystal_colour blue
_exptl_crystal_density_diffrn 2.170
_exptl_crystal_density_method 'not measured'
_exptl_crystal_description block
_exptl_crystal_F_000 9918
_exptl_crystal_size_max 0.30
_exptl_crystal_size_mid 0.15
_exptl_crystal_size_min 0.15
_refine_diff_density_max 0.938
_refine_diff_density_min -1.065
_refine_diff_density_rms 0.161
_refine_ls_extinction_method none
_refine_ls_goodness_of_fit_ref 1.120
_refine_ls_hydrogen_treatment mixed
_refine_ls_matrix_type full
_refine_ls_number_parameters 431
_refine_ls_number_reflns 6586
_refine_ls_number_restraints 11
_refine_ls_restrained_S_all 1.120
_refine_ls_R_factor_all 0.1260
_refine_ls_R_factor_gt 0.0801
_refine_ls_shift/su_max 0.001
_refine_ls_shift/su_mean 0.000
_refine_ls_structure_factor_coef Fsqd
_refine_ls_weighting_details 'calc w=1/[\s^2^(Fo^2^)+(0.0771P)^2^+66.6823P] where P=(Fo^2^+2Fc^2^)/3'
_refine_ls_weighting_scheme calc
_refine_ls_wR_factor_gt 0.1710
_refine_ls_wR_factor_ref 0.1958
_reflns_number_gt 4320
_reflns_number_total 6586
_reflns_threshold_expression >2sigma(I)
_cod_data_source_file C0DT01310B.TXT
_cod_data_source_block Gd
_cod_original_cell_volume 16066(3)
_cod_original_sg_symbol_H-M 'R -3:H'
_cod_database_code 7014942

loop_
_symmetry_equiv_pos_as_xyz
'x, y, z'
'-y, x-y, z'
'-x+y, -x, z'
'x+2/3, y+1/3, z+1/3'
'-y+2/3, x-y+1/3, z+1/3'
'-x+y+2/3, -x+1/3, z+1/3'
'x+1/3, y+2/3, z+2/3'
'-y+1/3, x-y+2/3, z+2/3'
'-x+y+1/3, -x+2/3, z+2/3'
'-x, -y, -z'
'y, -x+y, -z'
'x-y, x, -z'
'-x+2/3, -y+1/3, -z+1/3'
'y+2/3, -x+y+1/3, -z+1/3'
'x-y+2/3, x+1/3, -z+1/3'
'-x+1/3, -y+2/3, -z+2/3'
'y+1/3, -x+y+2/3, -z+2/3'
'x-y+1/3, x+2/3, -z+2/3'

loop_
_atom_site_label
_atom_site_type_symbol
_atom_site_fract_x
_atom_site_fract_y
_atom_site_fract_z
_atom_site_U_iso_or_equiv
_atom_site_adp_type
_atom_site_occupancy
_atom_site_symmetry_multiplicity
_atom_site_calc_flag
_atom_site_refinement_flags
_atom_site_disorder_assembly
_atom_site_disorder_group
Gd1 Gd 0.46298(3) 0.49071(3) 0.428623(18) 0.0476(2) Uani 1 1 d . . .
Br1 Br 0.30639(9) 0.40410(8) 0.55039(5) 0.0732(5) Uani 1 1 d . . .
Br2 Br 0.20677(12) 0.13377(9) 0.49965(7) 0.1159(8) Uani 1 1 d . . .
Br3 Br 0.52438(8) 0.70593(8) 0.51787(4) 0.0698(4) Uani 1 1 d . . .
Br4 Br 0.68704(9) 0.88112(8) 0.40652(6) 0.0899(6) Uani 1 1 d . . .
Br5 Br 0.39394(7) 0.44943(8) 0.28721(4) 0.0648(4) Uani 1 1 d . . .
Br6 Br 0.20967(9) 0.54496(9) 0.31921(6) 0.0891(6) Uani 1 1 d . . .
O1 O 0.3889(4) 0.4437(4) 0.4788(2) 0.050(2) Uani 1 1 d . . .
O2 O 0.5039(4) 0.5903(4) 0.4640(2) 0.051(2) Uani 1 1 d . . .
O3 O 0.4244(4) 0.4709(4) 0.3688(2) 0.050(2) Uani 1 1 d . . .
O4 O 0.5327(5) 0.4668(5) 0.4702(3) 0.053(2) Uani 1 1 d D . .
H4A H 0.558(5) 0.500(4) 0.483(3) 0.04(4) Uiso 1 1 d D . .
H4B H 0.506(5) 0.433(4) 0.482(3) 0.06(4) Uiso 1 1 d D . .
O5 O 0.5383(6) 0.4593(6) 0.3983(3) 0.069(3) Uani 1 1 d D . .
H5A H 0.532(8) 0.454(8) 0.3767(8) 0.083 Uiso 1 1 d D . .
H5B H 0.564(6) 0.443(7) 0.399(5) 0.083 Uiso 1 1 d D . .
N1 N 0.3836(5) 0.3585(5) 0.4276(3) 0.051(3) Uani 1 1 d . . .
N2 N 0.5478(5) 0.6064(5) 0.3964(3) 0.054(3) Uani 1 1 d . . .
N3 N 0.3677(5) 0.5180(5) 0.4163(3) 0.052(3) Uani 1 1 d . . .
C1 C 0.3473(6) 0.3763(6) 0.4836(4) 0.049(3) Uani 1 1 d . . .
C2 C 0.3052(7) 0.3468(6) 0.5124(4) 0.061(4) Uani 1 1 d . . .
C3 C 0.2649(7) 0.2756(7) 0.5165(4) 0.064(4) Uani 1 1 d . . .
H3 H 0.2379 0.2582 0.5372 0.076 Uiso 1 1 calc R . .
C4 C 0.2629(8) 0.2312(7) 0.4924(5) 0.067(4) Uani 1 1 d . . .
C5 C 0.2996(7) 0.2559(6) 0.4599(4) 0.061(4) Uani 1 1 d . . .
C6 C 0.3006(9) 0.2154(9) 0.4316(5) 0.078(5) Uani 1 1 d . . .
H6 H 0.2739 0.1667 0.4328 0.093 Uiso 1 1 calc R . .
C7 C 0.3391(10) 0.2456(8) 0.4031(5) 0.088(5) Uani 1 1 d . . .
H7 H 0.3381 0.2179 0.3840 0.106 Uiso 1 1 calc R . .
C8 C 0.3819(8) 0.3189(7) 0.4007(5) 0.067(4) Uani 1 1 d . . .
H8 H 0.4088 0.3391 0.3802 0.081 Uiso 1 1 calc R . .
C9 C 0.3430(7) 0.3286(6) 0.4567(4) 0.056(3) Uani 1 1 d . . .
C10 C 0.5441(6) 0.6549(7) 0.4522(4) 0.053(3) Uani 1 1 d . . .
C11 C 0.5615(7) 0.7144(7) 0.4725(4) 0.059(4) Uani 1 1 d . . .
C12 C 0.6047(7) 0.7804(7) 0.4581(5) 0.067(4) Uani 1 1 d . . .
H12 H 0.6167 0.8195 0.4723 0.080 Uiso 1 1 calc R . .
C13 C 0.6297(7) 0.7898(6) 0.4243(4) 0.056(3) Uani 1 1 d . . .
C14 C 0.6123(7) 0.7329(6) 0.4021(4) 0.053(3) Uani 1 1 d . . .
C15 C 0.6323(7) 0.7341(8) 0.3663(5) 0.069(4) Uani 1 1 d . . .
H15 H 0.6614 0.7774 0.3556 0.083 Uiso 1 1 calc R . .
C16 C 0.6122(8) 0.6777(8) 0.3474(5) 0.077(5) Uani 1 1 d . . .
H16 H 0.6267 0.6806 0.3236 0.093 Uiso 1 1 calc R . .
C17 C 0.5679(7) 0.6116(8) 0.3635(4) 0.063(4) Uani 1 1 d . . .
H17 H 0.5530 0.5711 0.3500 0.075 Uiso 1 1 calc R . .
C18 C 0.5692(6) 0.6647(7) 0.4163(4) 0.053(3) Uani 1 1 d . . .
C19 C 0.3772(6) 0.4855(6) 0.3570(4) 0.047(3) Uani 1 1 d . . .
C20 C 0.3550(6) 0.4802(6) 0.3231(4) 0.052(3) Uani 1 1 d . . .
C21 C 0.3027(6) 0.4956(6) 0.3118(4) 0.054(3) Uani 1 1 d . . .
H21 H 0.2878 0.4889 0.2879 0.065 Uiso 1 1 calc R . .
C22 C 0.2754(6) 0.5196(6) 0.3356(4) 0.055(4) Uani 1 1 d . . .
C23 C 0.2941(6) 0.5286(6) 0.3727(4) 0.049(3) Uani 1 1 d . . .
C24 C 0.2689(6) 0.5537(6) 0.3991(5) 0.055(4) Uani 1 1 d . . .
H24 H 0.2356 0.5663 0.3933 0.067 Uiso 1 1 calc R . .
C25 C 0.2913(7) 0.5603(7) 0.4325(5) 0.066(4) Uani 1 1 d . . .
H25 H 0.2739 0.5774 0.4503 0.079 Uiso 1 1 calc R . .
C26 C 0.3421(7) 0.5412(6) 0.4410(4) 0.059(4) Uani 1 1 d . . .
H26 H 0.3576 0.5453 0.4646 0.071 Uiso 1 1 calc R . .
C27 C 0.3451(6) 0.5108(6) 0.3825(4) 0.049(3) Uani 1 1 d . . .
O6 O 0.5134(12) 0.4260(11) 0.3272(7) 0.192(8) Uiso 1 1 d D . .
O7 O 0.386(3) 0.786(2) 0.5765(14) 0.049(9) Uiso 0.17 1 d PD . .
O7' O 0.424(2) 0.8024(19) 0.5617(15) 0.049(9) Uiso 0.17 1 d PD . .
O8 O 0.348(8) 0.631(7) 0.228(3) 0.14(4) Uiso 0.17 1 d P . .
O8' O 0.306(6) 0.634(4) 0.233(3) 0.10(3) Uiso 0.17 1 d P . .
C28 C 0.497(4) 0.368(3) 0.3037(18) 0.222(17) Uiso 0.50 1 d PD A 1
C28' C 0.5877(18) 0.451(4) 0.320(2) 0.222(17) Uiso 0.50 1 d PD A 2
C29 C 0.565(4) 0.382(4) 0.288(2) 0.222(17) Uiso 0.50 1 d PD A 1
C29' C 0.607(4) 0.420(4) 0.289(2) 0.222(17) Uiso 0.50 1 d PD A 2
C30 C 0.383(3) 0.730(2) 0.555(2) 0.159(15) Uiso 0.33 1 d PD . .
C31 C 0.3333 0.6667 0.5346(14) 0.159(15) Uiso 1 3 d SD . .

loop_
_atom_site_aniso_label
_atom_site_aniso_U_11
_atom_site_aniso_U_22
_atom_site_aniso_U_33
_atom_site_aniso_U_23
_atom_site_aniso_U_13
_atom_site_aniso_U_12
Gd1 0.0646(4) 0.0485(4) 0.0336(4) 0.0024(3) 0.0031(3) 0.0311(3)
Br1 0.0898(10) 0.0744(10) 0.0569(11) 0.0100(8) 0.0228(8) 0.0423(8)
Br2 0.1261(16) 0.0584(10) 0.135(2) 0.0171(11) 0.0372(15) 0.0246(10)
Br3 0.0968(11) 0.0683(9) 0.0514(10) -0.0088(7) -0.0015(8) 0.0466(8)
Br4 0.0979(12) 0.0517(9) 0.1043(17) 0.0110(9) 0.0192(11) 0.0255(8)
Br5 0.0656(8) 0.0859(10) 0.0427(9) -0.0082(7) 0.0017(7) 0.0376(8)
Br6 0.0822(11) 0.0994(12) 0.1065(18) -0.0056(11) -0.0197(10) 0.0609(10)
O1 0.078(6) 0.038(4) 0.036(5) 0.004(4) 0.001(4) 0.029(4)
O2 0.060(5) 0.046(5) 0.046(6) 0.008(4) 0.007(4) 0.025(4)
O3 0.063(5) 0.057(5) 0.041(5) 0.000(4) 0.006(4) 0.038(4)
O4 0.075(6) 0.049(6) 0.036(6) 0.003(5) 0.009(5) 0.032(5)
O5 0.094(7) 0.097(7) 0.045(7) -0.012(6) -0.002(6) 0.069(6)
N1 0.068(7) 0.054(6) 0.034(6) -0.007(5) -0.009(5) 0.033(5)
N2 0.065(7) 0.054(6) 0.050(8) 0.007(6) 0.008(6) 0.035(5)
N3 0.067(7) 0.049(6) 0.040(7) 0.002(5) 0.013(5) 0.030(5)
C1 0.044(7) 0.055(8) 0.052(9) 0.012(7) 0.004(6) 0.027(6)
C2 0.064(8) 0.049(8) 0.078(12) 0.014(7) 0.015(8) 0.033(7)
C3 0.072(9) 0.076(10) 0.048(9) 0.010(8) 0.010(7) 0.040(8)
C4 0.079(10) 0.052(8) 0.068(12) 0.014(8) 0.015(8) 0.032(7)
C5 0.074(9) 0.044(7) 0.056(10) 0.004(7) -0.001(8) 0.023(7)
C6 0.100(12) 0.071(10) 0.047(11) 0.003(8) -0.011(9) 0.032(9)
C7 0.127(15) 0.064(10) 0.075(14) -0.025(9) -0.023(12) 0.049(10)
C8 0.081(10) 0.065(9) 0.063(11) 0.003(8) 0.008(8) 0.041(8)
C9 0.068(8) 0.043(7) 0.057(10) 0.001(7) -0.003(7) 0.028(6)
C10 0.050(7) 0.069(9) 0.044(9) 0.006(7) 0.002(6) 0.032(7)
C11 0.066(8) 0.048(7) 0.069(11) -0.008(7) 0.002(7) 0.032(7)
C12 0.065(9) 0.067(9) 0.082(13) 0.004(8) -0.003(8) 0.043(8)
C13 0.061(8) 0.039(7) 0.064(11) 0.000(7) -0.007(7) 0.021(6)
C14 0.065(8) 0.050(7) 0.041(8) 0.012(6) -0.001(7) 0.027(6)
C15 0.055(8) 0.067(9) 0.086(14) 0.014(9) 0.004(8) 0.030(7)
C16 0.077(10) 0.068(10) 0.073(13) 0.027(9) 0.033(9) 0.026(8)
C17 0.082(10) 0.080(10) 0.032(8) -0.001(7) 0.002(7) 0.045(8)
C18 0.054(7) 0.061(8) 0.052(9) 0.008(7) 0.003(7) 0.035(7)
C19 0.054(7) 0.046(7) 0.034(8) -0.003(6) 0.001(6) 0.020(6)
C20 0.056(7) 0.051(7) 0.033(7) -0.009(6) 0.007(6) 0.015(6)
C21 0.054(7) 0.054(7) 0.058(10) -0.011(7) -0.021(7) 0.030(6)
C22 0.056(8) 0.044(7) 0.071(11) -0.009(7) -0.013(7) 0.029(6)
C23 0.052(7) 0.052(7) 0.047(9) 0.007(6) 0.008(6) 0.029(6)
C24 0.050(7) 0.047(7) 0.075(12) 0.003(7) 0.016(7) 0.028(6)
C25 0.073(10) 0.056(8) 0.077(13) 0.014(8) 0.023(9) 0.039(7)
C26 0.075(9) 0.051(7) 0.045(9) 0.008(6) 0.021(7) 0.026(7)
C27 0.062(8) 0.038(6) 0.046(9) 0.007(6) 0.016(7) 0.026(6)

loop_
_atom_type_symbol
_atom_type_description
_atom_type_scat_dispersion_real
_atom_type_scat_dispersion_imag
_atom_type_scat_source
C C 0.0033 0.0016 'International Tables Vol C Tables 4.2.6.8 and 6.1.1.4'
H H 0.0000 0.0000 'International Tables Vol C Tables 4.2.6.8 and 6.1.1.4'
N N 0.0061 0.0033 'International Tables Vol C Tables 4.2.6.8 and 6.1.1.4'
O O 0.0106 0.0060 'International Tables Vol C Tables 4.2.6.8 and 6.1.1.4'
Br Br -0.2901 2.4595 'International Tables Vol C Tables 4.2.6.8 and 6.1.1.4'
Gd Gd -0.1653 3.9035 'International Tables Vol C Tables 4.2.6.8 and 6.1.1.4'

loop_
_geom_angle_atom_site_label_1
_geom_angle_atom_site_label_2
_geom_angle_atom_site_label_3
_geom_angle
_geom_angle_site_symmetry_1
_geom_angle_site_symmetry_3
_geom_angle_publ_flag
O2 Gd1 O3 130.4(3) . . ?
O2 Gd1 O1 79.8(3) . . ?
O3 Gd1 O1 124.3(3) . . ?
O2 Gd1 O5 123.1(3) . . ?
O3 Gd1 O5 74.8(3) . . ?
O1 Gd1 O5 132.8(3) . . ?
O2 Gd1 O4 81.7(3) . . ?
O3 Gd1 O4 141.1(3) . . ?
O1 Gd1 O4 77.0(3) . . ?
O5 Gd1 O4 68.1(3) . . ?
O2 Gd1 N3 81.5(3) . . ?
O3 Gd1 N3 66.4(3) . . ?
O1 Gd1 N3 76.6(3) . . ?
O5 Gd1 N3 141.0(4) . . ?
O4 Gd1 N3 150.7(3) . . ?
O2 Gd1 N1 144.3(3) . . ?
O3 Gd1 N1 78.1(3) . . ?
O1 Gd1 N1 65.0(3) . . ?
O5 Gd1 N1 80.8(4) . . ?
O4 Gd1 N1 84.7(3) . . ?
N3 Gd1 N1 95.3(3) . . ?
O2 Gd1 N2 65.3(3) . . ?
O3 Gd1 N2 76.1(3) . . ?
O1 Gd1 N2 143.5(3) . . ?
O5 Gd1 N2 78.5(4) . . ?
O4 Gd1 N2 106.6(3) . . ?
N3 Gd1 N2 87.6(3) . . ?
N1 Gd1 N2 150.4(4) . . ?
C1 O1 Gd1 123.1(8) . . ?
C10 O2 Gd1 124.4(8) . . ?
C19 O3 Gd1 122.0(7) . . ?
Gd1 O4 H4A 113(8) . . ?
Gd1 O4 H4B 107(9) . . ?
H4A O4 H4B 111(10) . . ?
Gd1 O5 H5A 114(10) . . ?
Gd1 O5 H5B 148(10) . . ?
H5A O5 H5B 96(10) . . ?
C8 N1 C9 119.6(12) . . ?
C8 N1 Gd1 123.2(10) . . ?
C9 N1 Gd1 117.2(8) . . ?
C17 N2 C18 119.6(12) . . ?
C17 N2 Gd1 125.2(10) . . ?
C18 N2 Gd1 115.1(9) . . ?
C26 N3 C27 119.9(12) . . ?
C26 N3 Gd1 123.1(10) . . ?
C27 N3 Gd1 117.0(8) . . ?
O1 C1 C2 125.2(13) . . ?
O1 C1 C9 119.5(12) . . ?
C2 C1 C9 115.2(12) . . ?
C1 C2 C3 122.4(14) . . ?
C1 C2 Br1 119.6(10) . . ?
C3 C2 Br1 117.9(12) . . ?
C4 C3 C2 122.6(15) . . ?
C4 C3 H3 118.7 . . ?
C2 C3 H3 118.7 . . ?
C3 C4 C5 120.0(13) . . ?
C3 C4 Br2 120.7(12) . . ?
C5 C4 Br2 119.2(11) . . ?
C6 C5 C4 126.4(13) . . ?
C6 C5 C9 116.7(15) . . ?
C4 C5 C9 116.7(14) . . ?
C7 C6 C5 119.9(15) . . ?
C7 C6 H6 120.0 . . ?
C5 C6 H6 120.0 . . ?
C6 C7 C8 121.8(17) . . ?
C6 C7 H7 119.1 . . ?
C8 C7 H7 119.1 . . ?
N1 C8 C7 119.6(15) . . ?
N1 C8 H8 120.2 . . ?
C7 C8 H8 120.2 . . ?
N1 C9 C5 122.3(13) . . ?
N1 C9 C1 115.0(11) . . ?
C5 C9 C1 122.7(14) . . ?
O2 C10 C11 123.8(13) . . ?
O2 C10 C18 118.6(12) . . ?
C11 C10 C18 117.5(12) . . ?
C12 C11 C10 120.1(15) . . ?
C12 C11 Br3 119.7(11) . . ?
C10 C11 Br3 120.1(10) . . ?
C13 C12 C11 122.4(14) . . ?
C13 C12 H12 118.8 . . ?
C11 C12 H12 118.8 . . ?
C12 C13 C14 120.6(13) . . ?
C12 C13 Br4 119.8(11) . . ?
C14 C13 Br4 119.6(12) . . ?
C13 C14 C15 127.4(13) . . ?
C13 C14 C18 118.3(13) . . ?
C15 C14 C18 114.3(13) . . ?
C16 C15 C14 123.0(15) . . ?
C16 C15 H15 118.5 . . ?
C14 C15 H15 118.5 . . ?
C15 C16 C17 118.9(16) . . ?
C15 C16 H16 120.5 . . ?
C17 C16 H16 120.5 . . ?
N2 C17 C16 121.6(14) . . ?
N2 C17 H17 119.2 . . ?
C16 C17 H17 119.2 . . ?
N2 C18 C14 122.5(13) . . ?
N2 C18 C10 116.4(12) . . ?
C14 C18 C10 121.0(13) . . ?
O3 C19 C20 126.5(12) . . ?
O3 C19 C27 118.5(12) . . ?
C20 C19 C27 114.9(12) . . ?
C19 C20 C21 124.4(12) . . ?
C19 C20 Br5 119.0(10) . . ?
C21 C20 Br5 116.6(10) . . ?
C22 C21 C20 119.0(13) . . ?
C22 C21 H21 120.5 . . ?
C20 C21 H21 120.5 . . ?
C21 C22 C23 123.2(12) . . ?
C21 C22 Br6 118.2(12) . . ?
C23 C22 Br6 118.6(10) . . ?
C24 C23 C27 117.8(14) . . ?
C24 C23 C22 126.9(13) . . ?
C27 C23 C22 115.2(11) . . ?
C25 C24 C23 120.9(13) . . ?
C25 C24 H24 119.6 . . ?
C23 C24 H24 119.6 . . ?
C24 C25 C26 119.1(14) . . ?
C24 C25 H25 120.5 . . ?
C26 C25 H25 120.5 . . ?
N3 C26 C25 121.5(15) . . ?
N3 C26 H26 119.3 . . ?
C25 C26 H26 119.3 . . ?
N3 C27 C23 120.9(11) . . ?
N3 C27 C19 115.9(11) . . ?
C23 C27 C19 123.2(13) . . ?
C28 O6 C28' 88(4) . . ?
O7' O7 C30 70(2) . . ?
O7 O7' C30 73(2) . . ?
O8' O8 O8' 80(10) 2_665 . ?
O8' O8 O8 73(9) 2_665 3_565 ?
O8' O8 O8 71(7) . 2_665 ?
O8 O8 O8 60.00(4) 3_565 2_665 ?
O8 O8' O8' 114(10) 3_565 2_665 ?
O8 O8' O8' 56(10) 3_565 3_565 ?
O8 O8' O8' 102(9) . 3_565 ?
O8' O8' O8' 60.00(4) 2_665 3_565 ?
O8 O8' O8 79(9) 3_565 2_665 ?
O8 O8' O8 76(8) . 2_665 ?
O6 C28 C29 106(5) . . ?
O6 C28' C29' 119(6) . . ?
O7' C30 C31 155(6) . . ?
O7 C30 C31 143(6) . . ?
C30 C31 C30 95(5) 2_665 . ?
C30 C31 C30 95(5) 2_665 3_565 ?
C30 C31 C30 95(5) . 3_565 ?

loop_
_geom_bond_atom_site_label_1
_geom_bond_atom_site_label_2
_geom_bond_distance
_geom_bond_site_symmetry_2
_geom_bond_publ_flag
Gd1 O2 2.342(8) . ?
Gd1 O3 2.364(9) . ?
Gd1 O1 2.371(9) . ?
Gd1 O5 2.399(10) . ?
Gd1 O4 2.437(10) . ?
Gd1 N3 2.522(10) . ?
Gd1 N1 2.565(10) . ?
Gd1 N2 2.605(11) . ?
Br1 C2 1.904(15) . ?
Br2 C4 1.905(13) . ?
Br3 C11 1.861(16) . ?
Br4 C13 1.898(13) . ?
Br5 C20 1.904(12) . ?
Br6 C22 1.914(12) . ?
O1 C1 1.324(14) . ?
O2 C10 1.332(15) . ?
O3 C19 1.320(14) . ?
O4 H4A 0.82(10) . ?
O4 H4B 0.82(9) . ?
O5 H5A 0.82(3) . ?
O5 H5B 0.82(15) . ?
N1 C8 1.326(17) . ?
N1 C9 1.358(17) . ?
N2 C17 1.296(17) . ?
N2 C18 1.360(16) . ?
N3 C26 1.320(16) . ?
N3 C27 1.343(17) . ?
C1 C2 1.362(19) . ?
C1 C9 1.431(19) . ?
C2 C3 1.383(18) . ?
C3 C4 1.32(2) . ?
C3 H3 0.9400 . ?
C4 C5 1.41(2) . ?
C5 C6 1.40(2) . ?
C5 C9 1.415(17) . ?
C6 C7 1.32(2) . ?
C6 H6 0.9400 . ?
C7 C8 1.42(2) . ?
C7 H7 0.9400 . ?
C8 H8 0.9400 . ?
C10 C11 1.402(18) . ?
C10 C18 1.432(18) . ?
C11 C12 1.400(19) . ?
C12 C13 1.36(2) . ?
C12 H12 0.9400 . ?
C13 C14 1.398(19) . ?
C14 C15 1.41(2) . ?
C14 C18 1.432(17) . ?
C15 C16 1.31(2) . ?
C15 H15 0.9400 . ?
C16 C17 1.432(19) . ?
C16 H16 0.9400 . ?
C17 H17 0.9400 . ?
C19 C20 1.347(18) . ?
C19 C27 1.462(17) . ?
C20 C21 1.432(17) . ?
C21 C22 1.330(19) . ?
C21 H21 0.9400 . ?
C22 C23 1.44(2) . ?
C23 C24 1.386(18) . ?
C23 C27 1.424(17) . ?
C24 C25 1.33(2) . ?
C24 H24 0.9400 . ?
C25 C26 1.428(19) . ?
C25 H25 0.9400 . ?
C26 H26 0.9400 . ?
O6 C28 1.45(2) . ?
O6 C28' 1.48(2) . ?
O7 O7' 0.91(6) . ?
O7 C30 1.45(2) . ?
O7' C30 1.42(2) . ?
O8 O8' 0.83(12) 2_665 ?
O8 O8' 0.98(11) . ?
O8 O8' 1.68(9) 3_565 ?
O8 O8 1.73(19) 3_565 ?
O8 O8 1.73(19) 2_665 ?
O8' O8 0.83(12) 3_565 ?
O8' O8' 1.17(11) 2_665 ?
O8' O8' 1.17(11) 3_565 ?
O8' O8 1.68(9) 2_665 ?
C28 C29 1.50(2) . ?
C28' C29' 1.52(2) . ?
C30 C31 1.496(19) . ?
C31 C30 1.496(19) 2_665 ?
C31 C30 1.496(19) 3_565 ?

loop_
_geom_torsion_atom_site_label_1
_geom_torsion_atom_site_label_2
_geom_torsion_atom_site_label_3
_geom_torsion_atom_site_label_4
_geom_torsion
_geom_torsion_site_symmetry_1
_geom_torsion_site_symmetry_2
_geom_torsion_site_symmetry_3
_geom_torsion_site_symmetry_4
_geom_torsion_publ_flag
O2 Gd1 O1 C1 -170.1(9) . . . . ?
O3 Gd1 O1 C1 57.6(9) . . . . ?
O5 Gd1 O1 C1 -43.9(10) . . . . ?
O4 Gd1 O1 C1 -86.4(9) . . . . ?
N3 Gd1 O1 C1 106.3(9) . . . . ?
N1 Gd1 O1 C1 3.8(8) . . . . ?
N2 Gd1 O1 C1 173.2(8) . . . . ?
O3 Gd1 O2 C10 -38.0(10) . . . . ?
O1 Gd1 O2 C10 -164.7(9) . . . . ?
O5 Gd1 O2 C10 60.3(10) . . . . ?
O4 Gd1 O2 C10 117.1(9) . . . . ?
N3 Gd1 O2 C10 -86.9(9) . . . . ?
N1 Gd1 O2 C10 -174.2(8) . . . . ?
N2 Gd1 O2 C10 4.4(8) . . . . ?
O2 Gd1 O3 C19 -51.0(9) . . . . ?
O1 Gd1 O3 C19 56.3(9) . . . . ?
O5 Gd1 O3 C19 -171.8(9) . . . . ?
O4 Gd1 O3 C19 170.4(8) . . . . ?
N3 Gd1 O3 C19 3.3(8) . . . . ?
N1 Gd1 O3 C19 104.6(8) . . . . ?
N2 Gd1 O3 C19 -90.2(8) . . . . ?
O2 Gd1 N1 C8 -171.7(9) . . . . ?
O3 Gd1 N1 C8 40.9(10) . . . . ?
O1 Gd1 N1 C8 178.0(11) . . . . ?
O5 Gd1 N1 C8 -35.4(10) . . . . ?
O4 Gd1 N1 C8 -104.0(10) . . . . ?
N3 Gd1 N1 C8 105.4(10) . . . . ?
N2 Gd1 N1 C8 10.8(14) . . . . ?
O2 Gd1 N1 C9 6.5(12) . . . . ?
O3 Gd1 N1 C9 -140.8(9) . . . . ?
O1 Gd1 N1 C9 -3.7(8) . . . . ?
O5 Gd1 N1 C9 142.9(9) . . . . ?
O4 Gd1 N1 C9 74.3(9) . . . . ?
N3 Gd1 N1 C9 -76.3(9) . . . . ?
N2 Gd1 N1 C9 -170.9(8) . . . . ?
O2 Gd1 N2 C17 179.7(12) . . . . ?
O3 Gd1 N2 C17 -32.2(11) . . . . ?
O1 Gd1 N2 C17 -162.1(9) . . . . ?
O5 Gd1 N2 C17 44.7(11) . . . . ?
O4 Gd1 N2 C17 107.4(11) . . . . ?
N3 Gd1 N2 C17 -98.5(11) . . . . ?
N1 Gd1 N2 C17 -1.9(15) . . . . ?
O2 Gd1 N2 C18 -3.0(8) . . . . ?
O3 Gd1 N2 C18 145.0(9) . . . . ?
O1 Gd1 N2 C18 15.1(11) . . . . ?
O5 Gd1 N2 C18 -138.0(9) . . . . ?
O4 Gd1 N2 C18 -75.3(9) . . . . ?
N3 Gd1 N2 C18 78.7(8) . . . . ?
N1 Gd1 N2 C18 175.3(8) . . . . ?
O2 Gd1 N3 C26 -38.6(9) . . . . ?
O3 Gd1 N3 C26 -179.8(10) . . . . ?
O1 Gd1 N3 C26 42.9(9) . . . . ?
O5 Gd1 N3 C26 -172.4(9) . . . . ?
O4 Gd1 N3 C26 16.9(13) . . . . ?
N1 Gd1 N3 C26 105.6(9) . . . . ?
N2 Gd1 N3 C26 -103.9(10) . . . . ?
O2 Gd1 N3 C27 138.4(9) . . . . ?
O3 Gd1 N3 C27 -2.8(8) . . . . ?
O1 Gd1 N3 C27 -140.1(9) . . . . ?
O5 Gd1 N3 C27 4.6(11) . . . . ?
O4 Gd1 N3 C27 -166.1(8) . . . . ?
N1 Gd1 N3 C27 -77.3(9) . . . . ?
N2 Gd1 N3 C27 73.1(9) . . . . ?
Gd1 O1 C1 C2 178.2(10) . . . . ?
Gd1 O1 C1 C9 -3.7(15) . . . . ?
O1 C1 C2 C3 -177.4(12) . . . . ?
C9 C1 C2 C3 4(2) . . . . ?
O1 C1 C2 Br1 -2.5(19) . . . . ?
C9 C1 C2 Br1 179.4(9) . . . . ?
C1 C2 C3 C4 -2(2) . . . . ?
Br1 C2 C3 C4 -177.0(12) . . . . ?
C2 C3 C4 C5 -4(2) . . . . ?
C2 C3 C4 Br2 179.6(11) . . . . ?
C3 C4 C5 C6 -177.9(15) . . . . ?
Br2 C4 C5 C6 -1(2) . . . . ?
C3 C4 C5 C9 6(2) . . . . ?
Br2 C4 C5 C9 -177.0(10) . . . . ?
C4 C5 C6 C7 -178.0(16) . . . . ?
C9 C5 C6 C7 -2(2) . . . . ?
C5 C6 C7 C8 2(3) . . . . ?
C9 N1 C8 C7 -2(2) . . . . ?
Gd1 N1 C8 C7 176.6(11) . . . . ?
C6 C7 C8 N1 0(3) . . . . ?
C8 N1 C9 C5 1(2) . . . . ?
Gd1 N1 C9 C5 -177.0(10) . . . . ?
C8 N1 C9 C1 -178.2(12) . . . . ?
Gd1 N1 C9 C1 3.5(14) . . . . ?
C6 C5 C9 N1 1(2) . . . . ?
C4 C5 C9 N1 176.7(13) . . . . ?
C6 C5 C9 C1 -179.9(13) . . . . ?
C4 C5 C9 C1 -4(2) . . . . ?
O1 C1 C9 N1 -0.2(17) . . . . ?
C2 C1 C9 N1 178.1(12) . . . . ?
O1 C1 C9 C5 -179.7(12) . . . . ?
C2 C1 C9 C5 -1.5(19) . . . . ?
Gd1 O2 C10 C11 172.2(9) . . . . ?
Gd1 O2 C10 C18 -5.4(15) . . . . ?
O2 C10 C11 C12 179.4(12) . . . . ?
C18 C10 C11 C12 -2.9(19) . . . . ?
O2 C10 C11 Br3 -3.2(18) . . . . ?
C18 C10 C11 Br3 174.4(9) . . . . ?
C10 C11 C12 C13 2(2) . . . . ?
Br3 C11 C12 C13 -175.8(11) . . . . ?
C11 C12 C13 C14 1(2) . . . . ?
C11 C12 C13 Br4 179.2(10) . . . . ?
C12 C13 C14 C15 178.0(14) . . . . ?
Br4 C13 C14 C15 -0.3(19) . . . . ?
C12 C13 C14 C18 -1.8(19) . . . . ?
Br4 C13 C14 C18 179.9(9) . . . . ?
C13 C14 C15 C16 -178.7(14) . . . . ?
C18 C14 C15 C16 1(2) . . . . ?
C14 C15 C16 C17 0(2) . . . . ?
C18 N2 C17 C16 0(2) . . . . ?
Gd1 N2 C17 C16 177.0(10) . . . . ?
C15 C16 C17 N2 -1(2) . . . . ?
C17 N2 C18 C14 1.4(19) . . . . ?
Gd1 N2 C18 C14 -176.0(9) . . . . ?
C17 N2 C18 C10 179.2(12) . . . . ?
Gd1 N2 C18 C10 1.7(14) . . . . ?
C13 C14 C18 N2 178.0(11) . . . . ?
C15 C14 C18 N2 -1.8(18) . . . . ?
C13 C14 C18 C10 0.3(19) . . . . ?
C15 C14 C18 C10 -179.5(12) . . . . ?
O2 C10 C18 N2 1.9(17) . . . . ?
C11 C10 C18 N2 -175.8(11) . . . . ?
O2 C10 C18 C14 179.8(11) . . . . ?
C11 C10 C18 C14 2.0(18) . . . . ?
Gd1 O3 C19 C20 175.6(10) . . . . ?
Gd1 O3 C19 C27 -3.6(14) . . . . ?
O3 C19 C20 C21 178.9(11) . . . . ?
C27 C19 C20 C21 -1.8(18) . . . . ?
O3 C19 C20 Br5 -0.4(17) . . . . ?
C27 C19 C20 Br5 178.9(8) . . . . ?
C19 C20 C21 C22 3.0(19) . . . . ?
Br5 C20 C21 C22 -177.7(10) . . . . ?
C20 C21 C22 C23 -2.4(19) . . . . ?
C20 C21 C22 Br6 176.4(9) . . . . ?
C21 C22 C23 C24 179.3(12) . . . . ?
Br6 C22 C23 C24 0.6(18) . . . . ?
C21 C22 C23 C27 0.8(18) . . . . ?
Br6 C22 C23 C27 -177.9(8) . . . . ?
C27 C23 C24 C25 -0.6(18) . . . . ?
C22 C23 C24 C25 -179.1(13) . . . . ?
C23 C24 C25 C26 0.1(19) . . . . ?
C27 N3 C26 C25 -1.1(18) . . . . ?
Gd1 N3 C26 C25 175.9(9) . . . . ?
C24 C25 C26 N3 0.8(19) . . . . ?
C26 N3 C27 C23 0.5(17) . . . . ?
Gd1 N3 C27 C23 -176.6(8) . . . . ?
C26 N3 C27 C19 179.3(11) . . . . ?
Gd1 N3 C27 C19 2.1(13) . . . . ?
C24 C23 C27 N3 0.3(17) . . . . ?
C22 C23 C27 N3 179.0(11) . . . . ?
C24 C23 C27 C19 -178.3(11) . . . . ?
C22 C23 C27 C19 0.3(17) . . . . ?
O3 C19 C27 N3 0.8(16) . . . . ?
C20 C19 C27 N3 -178.6(11) . . . . ?
O3 C19 C27 C23 179.5(10) . . . . ?
C20 C19 C27 C23 0.2(17) . . . . ?
O8' O8 O8' O8' -16(14) 3_565 . . 2_665 ?
O8 O8 O8' O8' -17(15) 2_665 . . 2_665 ?
O8' O8 O8' O8' 16(14) 2_665 . . 3_565 ?
O8 O8 O8' O8' -2(2) 2_665 . . 3_565 ?
O8' O8 O8' O8 17(15) 2_665 . . 2_665 ?
O8' O8 O8' O8 2(2) 3_565 . . 2_665 ?
C28' O6 C28 C29 -6(7) . . . . ?
C28 O6 C28' C29' 15(8) . . . . ?
O7 O7' C30 C31 106(15) . . . . ?
O7' O7 C30 C31 -138(11) . . . . ?
O7' C30 C31 C30 -99(17) . . . 2_665 ?
O7 C30 C31 C30 -27(13) . . . 2_665 ?
O7' C30 C31 C30 165(14) . . . 3_565 ?
O7 C30 C31 C30 -123(7) . . . 3_565 ?
